data_7019382
loop_
_publ_author_name
'Sun, Ya-Guang'
'Xiong, Gang'
'Guo, Mei-Yan'
'Ding, Fu'
'Wang, Shu-Ju'
'Smet, Philippe F.'
'Poelman, Dirk'
'Gao, En-Jun'
'Verpoort, Francis'

_publ_section_title
;
 Hydrothermal synthesis, crystal structure and properties of Ni(ii)-4f
 complexes based on 1H-benzimidazole-5,6-dicarboxylic acid.
;
_journal_issue 25
_journal_name_full 'Dalton transactions (Cambridge, England : 2003)'
_journal_page_first 7670
_journal_page_last 7680
_journal_paper_doi 10.1039/c2dt30277b
_journal_volume 41
_journal_year 2012
_chemical_formula_sum 'C18 H24 Dy2 N4 Ni O24 S2'
_chemical_formula_weight 1128.24
_chemical_name_systematic
;
?
;
_space_group_IT_number 15
_symmetry_cell_setting monoclinic
_symmetry_space_group_name_Hall '-C 2yc'
_symmetry_space_group_name_H-M 'C 1 2/c 1'
_atom_sites_solution_hydrogens geom
_atom_sites_solution_primary direct
_atom_sites_solution_secondary difmap
_audit_creation_method SHELXL-97
_cell_angle_alpha 90.00
_cell_angle_beta 102.641(8)
_cell_angle_gamma 90.00
_cell_formula_units_Z 4
_cell_length_a 22.529(9)
_cell_length_b 8.625(3)
_cell_length_c 15.467(5)
_cell_measurement_reflns_used 3497
_cell_measurement_temperature 293(2)
_cell_measurement_theta_max 27.91
_cell_measurement_theta_min 2.54
_cell_volume 2932.6(18)
_computing_structure_refinement 'SHELXL-97 (Sheldrick, 1997)'
_computing_structure_solution 'SHELXS-97 (Sheldrick, 1990)'
_diffrn_ambient_temperature 293(2)
_diffrn_detector_area_resol_mean 0
_diffrn_measured_fraction_theta_full 0.995
_diffrn_measured_fraction_theta_max 0.995
_diffrn_measurement_device_type 'rigaku saturn'
_diffrn_measurement_method '\w scans'
_diffrn_radiation_monochromator confocal
_diffrn_radiation_source 'rotating anode'
_diffrn_radiation_type MoK\a
_diffrn_radiation_wavelength 0.71073
_diffrn_reflns_av_R_equivalents 0.0345
_diffrn_reflns_av_sigmaI/netI 0.0399
_diffrn_reflns_limit_h_max 29
_diffrn_reflns_limit_h_min -29
_diffrn_reflns_limit_k_max 11
_diffrn_reflns_limit_k_min -11
_diffrn_reflns_limit_l_max 20
_diffrn_reflns_limit_l_min -19
_diffrn_reflns_number 12934
_diffrn_reflns_theta_full 27.91
_diffrn_reflns_theta_max 27.91
_diffrn_reflns_theta_min 2.54
_diffrn_standards_decay_% 0
_diffrn_standards_interval_count 0
_diffrn_standards_interval_time 0
_diffrn_standards_number 0
_exptl_absorpt_coefficient_mu 5.935
_exptl_absorpt_correction_T_max 0.8905
_exptl_absorpt_correction_T_min 0.3185
_exptl_absorpt_correction_type multi-scan
_exptl_absorpt_process_details sadabs
_exptl_crystal_colour GREEN
_exptl_crystal_density_diffrn 2.555
_exptl_crystal_density_method 'not measured'
_exptl_crystal_description BLOCK
_exptl_crystal_F_000 2176
_exptl_crystal_size_max 0.25
_exptl_crystal_size_mid 0.18
_exptl_crystal_size_min 0.02
_refine_diff_density_max 1.070
_refine_diff_density_min -1.216
_refine_diff_density_rms 0.161
_refine_ls_extinction_method none
_refine_ls_goodness_of_fit_ref 1.012
_refine_ls_hydrogen_treatment mixed
_refine_ls_matrix_type full
_refine_ls_number_parameters 253
_refine_ls_number_reflns 3497
_refine_ls_number_restraints 15
_refine_ls_restrained_S_all 3.414
_refine_ls_R_factor_all 0.0290
_refine_ls_R_factor_gt 0.0243
_refine_ls_shift/su_max 0.001
_refine_ls_shift/su_mean 0.000
_refine_ls_structure_factor_coef Fsqd
_refine_ls_weighting_details 'calc w=1/[\s^2^(Fo^2^)+(0.0310P)^2^+0.0000P] where P=(Fo^2^+2Fc^2^)/3'
_refine_ls_weighting_scheme calc
_refine_ls_wR_factor_gt 0.0585
_refine_ls_wR_factor_ref 0.0600
_reflns_number_gt 2929
_reflns_number_total 3497
_reflns_threshold_expression >2sigma(I)
_cod_data_source_file c2dt30277b.txt
_cod_data_source_block 6
_cod_depositor_comments
;
The following automatic conversions were performed:

'_exptl_absorpt_correction_type' value 'MULTI-SCAN' changed to
'multi-scan' according to
/home/saulius/struct/CIF-dictionaries/cif_core.dic dictionary named
'cif_core.dic' version 2.4.1 from 2010-06-29.

Automatic conversion script
Id: cif_fix_values 1891 2012-01-12 08:04:46Z andrius 
;
_cod_original_sg_symbol_H-M C2/c
_cod_database_code 7019382

loop_
_symmetry_equiv_pos_as_xyz
'x, y, z'
'-x, y, -z+1/2'
'x+1/2, y+1/2, z'
'-x+1/2, y+1/2, -z+1/2'
'-x, -y, -z'
'x, -y, z-1/2'
'-x+1/2, -y+1/2, -z'
'x+1/2, -y+1/2, z-1/2'

loop_
_atom_site_label
_atom_site_type_symbol
_atom_site_fract_x
_atom_site_fract_y
_atom_site_fract_z
_atom_site_U_iso_or_equiv
_atom_site_adp_type
_atom_site_occupancy
_atom_site_symmetry_multiplicity
_atom_site_calc_flag
_atom_site_refinement_flags
O7 O 0.6667(4) 0.9262(13) 0.5097(5) 0.032(3) Uani 1 1 d .
O13' O 0.7437(10) 0.376(3) 0.4139(19) 0.030(6) Uani 0.50 1 d PDU
O13 O 0.7355(10) 0.363(3) 0.3672(11) 0.015(4) Uani 0.50 1 d PD
C1 C 0.8395(6) 1.1181(14) 0.2844(7) 0.015(3) Uani 1 1 d .
S1 S 0.65047(12) 0.9607(4) 0.41424(17) 0.0137(6) Uani 1 1 d .
O6 O 0.6690(4) 1.1177(11) 0.3987(7) 0.033(3) Uani 1 1 d .
C4 C 0.9691(5) 1.2369(14) 0.4666(7) 0.014(2) Uani 1 1 d .
O12 O 0.8177(4) 0.5313(12) 0.3010(5) 0.032(2) Uani 1 1 d .
H12A H 0.8500 0.5804 0.2983 0.038 Uiso 1 1 d R
H12B H 0.8103 0.4442 0.2752 0.038 Uiso 1 1 d R
O8 O 0.5847(4) 0.9458(14) 0.3829(6) 0.038(3) Uani 1 1 d .
O11 O 1.0000 1.4469(18) 0.7500 0.041(4) Uani 1 2 d SD
H11A H 1.021(6) 1.508(14) 0.786(8) 0.049 Uiso 1 1 d D
C6 C 0.9558(5) 1.1651(14) 0.5409(7) 0.014(3) Uani 1 1 d .
O9 O 1.0000 0.9670(19) 0.7500 0.042(4) Uani 1 2 d SD
O5 O 0.6809(5) 0.8518(11) 0.3655(6) 0.035(3) Uani 1 1 d .
O4 O 0.7965(4) 0.8870(12) 0.4982(6) 0.029(2) Uani 1 1 d .
C2 C 0.8823(5) 1.1232(14) 0.3736(7) 0.013(2) Uani 1 1 d .
C7 C 0.9059(5) 1.0659(15) 0.5322(7) 0.014(2) Uani 1 1 d .
H7 H 0.8970 1.0164 0.5813 0.016 Uiso 1 1 calc R
C5 C 1.0377(5) 1.2985(16) 0.5841(8) 0.020(3) Uani 1 1 d .
H5 H 1.0722 1.3430 0.6196 0.024 Uiso 1 1 calc R
C8 C 0.8700(5) 1.0434(14) 0.4480(7) 0.012(2) Uani 1 1 d .
C9 C 0.8224(5) 0.9244(16) 0.4355(7) 0.018(3) Uani 1 1 d .
C3 C 0.9324(5) 1.2207(15) 0.3820(7) 0.014(3) Uani 1 1 d .
H3 H 0.9410 1.2727 0.3335 0.017 Uiso 1 1 calc R
Dy1 Dy 0.74713(2) 0.64028(7) 0.38264(3) 0.0125(2) Uani 1 1 d .
N1 N 0.9996(4) 1.2090(13) 0.6153(6) 0.016(2) Uani 1 1 d .
N2 N 1.0216(4) 1.3188(12) 0.4966(7) 0.017(2) Uani 1 1 d .
H2 H 1.0407 1.3733 0.4648 0.020 Uiso 1 1 calc R
Ni2 Ni 1.0000 1.2073(3) 0.7500 0.0166(5) Uani 1 2 d S
O1 O 0.8551(5) 1.0605(12) 0.2185(5) 0.037(3) Uani 1 1 d .
O2 O 0.7884(4) 1.1812(13) 0.2755(5) 0.032(3) Uani 1 1 d .
O3 O 0.8102(5) 0.8504(10) 0.3625(5) 0.029(3) Uani 1 1 d .
O10 O 0.9074(4) 1.2199(11) 0.7278(5) 0.022(2) Uani 1 1 d .
H10A H 0.8900 1.3079 0.7236 0.027 Uiso 1 1 d R
H10B H 0.8863 1.1375 0.7227 0.027 Uiso 1 1 d R
H13A H 0.7731(13) 0.359(15) 0.389(4) 0.027 Uiso 1 1 d D
H13B H 0.722(5) 0.315(18) 0.414(10) 0.027 Uiso 1 1 d D
H9A H 1.036(3) 0.936(17) 0.758(10) 0.027 Uiso 1 1 d D

loop_
_atom_site_aniso_label
_atom_site_aniso_U_11
_atom_site_aniso_U_22
_atom_site_aniso_U_33
_atom_site_aniso_U_23
_atom_site_aniso_U_13
_atom_site_aniso_U_12
O7 0.013(4) 0.073(8) 0.009(4) 0.013(5) -0.001(3) 0.002(5)
O13' 0.007(9) 0.018(13) 0.065(15) 0.004(13) 0.004(12) -0.004(8)
O13 0.021(11) 0.008(11) 0.010(8) 0.001(8) -0.007(8) -0.002(8)
C1 0.021(6) 0.013(7) 0.012(5) 0.001(5) 0.005(5) -0.008(5)
S1 0.0113(13) 0.0193(19) 0.0091(12) 0.0028(12) -0.0005(10) -0.0038(12)
O6 0.025(5) 0.014(6) 0.051(6) 0.007(5) -0.009(5) -0.008(4)
C4 0.008(5) 0.013(7) 0.020(6) 0.000(5) 0.003(4) -0.001(5)
O12 0.047(6) 0.026(6) 0.020(4) -0.012(4) 0.002(4) 0.003(5)
O8 0.013(5) 0.066(9) 0.028(5) 0.029(5) -0.010(4) -0.016(5)
O11 0.050(10) 0.015(9) 0.038(8) 0.000 -0.033(7) 0.000
C6 0.013(6) 0.014(7) 0.013(5) -0.005(5) 0.000(4) -0.001(5)
O9 0.065(12) 0.024(10) 0.051(9) 0.000 0.041(10) 0.000
O5 0.059(7) 0.023(7) 0.013(4) -0.007(4) -0.013(4) 0.022(5)
O4 0.013(4) 0.051(7) 0.021(4) 0.022(4) 0.000(4) -0.008(4)
C2 0.015(6) 0.013(7) 0.011(5) 0.000(5) 0.003(4) -0.001(5)
C7 0.014(6) 0.016(7) 0.011(5) 0.000(5) 0.002(4) -0.004(5)
C5 0.017(6) 0.021(8) 0.019(6) 0.002(5) -0.004(5) -0.004(5)
C8 0.012(5) 0.014(7) 0.011(5) 0.001(5) 0.002(4) -0.002(5)
C9 0.020(6) 0.019(8) 0.014(5) 0.012(5) 0.001(5) -0.003(5)
C3 0.017(6) 0.013(7) 0.014(5) 0.002(5) 0.006(4) -0.002(5)
Dy1 0.0150(3) 0.0129(4) 0.0077(3) 0.0017(2) -0.0015(2) -0.0046(2)
N1 0.015(5) 0.015(6) 0.015(5) 0.000(4) -0.004(4) -0.005(4)
N2 0.015(5) 0.015(6) 0.019(5) 0.001(4) -0.001(4) -0.007(4)
Ni2 0.0156(11) 0.0157(14) 0.0158(10) 0.000 -0.0027(8) 0.000
O1 0.068(8) 0.029(7) 0.010(4) 0.000(4) 0.001(4) 0.026(6)
O2 0.013(5) 0.071(8) 0.011(4) -0.001(4) 0.001(3) 0.001(5)
O3 0.045(6) 0.022(6) 0.013(4) 0.006(4) -0.009(4) -0.021(4)
O10 0.019(5) 0.020(6) 0.025(4) -0.008(4) -0.001(4) -0.005(4)

loop_
_atom_type_symbol
_atom_type_description
_atom_type_scat_dispersion_real
_atom_type_scat_dispersion_imag
_atom_type_scat_source
C C 0.0033 0.0016 'International Tables Vol C Tables 4.2.6.8 and 6.1.1.4'
H H 0.0000 0.0000 'International Tables Vol C Tables 4.2.6.8 and 6.1.1.4'
Dy Dy -0.1892 4.4098 'International Tables Vol C Tables 4.2.6.8 and 6.1.1.4'
N N 0.0061 0.0033 'International Tables Vol C Tables 4.2.6.8 and 6.1.1.4'
Ni Ni 0.3393 1.1124 'International Tables Vol C Tables 4.2.6.8 and 6.1.1.4'
O O 0.0106 0.0060 'International Tables Vol C Tables 4.2.6.8 and 6.1.1.4'
S S 0.1246 0.1234 'International Tables Vol C Tables 4.2.6.8 and 6.1.1.4'

loop_
_geom_angle_atom_site_label_1
_geom_angle_atom_site_label_2
_geom_angle_atom_site_label_3
_geom_angle
_geom_angle_site_symmetry_1
_geom_angle_site_symmetry_3
S1 O7 Dy1 138.6(5) . 7_666
Dy1 O13' H13A 91(9) . .
Dy1 O13' H13B 141(10) . .
H13A O13' H13B 118(10) . .
Dy1 O13 H13A 86(9) . .
Dy1 O13 H13B 114(10) . .
H13A O13 H13B 98(8) . .
O1 C1 O2 119.9(11) . .
O1 C1 C2 121.4(11) . .
O2 C1 C2 118.5(11) . .
O1 C1 Dy1 63.4(6) . 4_655
O2 C1 Dy1 56.5(6) . 4_655
C2 C1 Dy1 173.9(9) . 4_655
O6 S1 O8 109.5(6) . .
O6 S1 O5 109.2(6) . .
O8 S1 O5 109.2(6) . .
O6 S1 O7 109.7(6) . .
O8 S1 O7 109.0(5) . .
O5 S1 O7 110.2(6) . .
N2 C4 C3 131.3(11) . .
N2 C4 C6 106.0(10) . .
C3 C4 C6 122.7(10) . .
Dy1 O12 H12A 119.9 . .
Dy1 O12 H12B 120.1 . .
H12A O12 H12B 120.0 . .
Ni2 O11 H11A 129(10) . .
C4 C6 N1 108.6(10) . .
C4 C6 C7 120.4(10) . .
N1 C6 C7 131.0(11) . .
Ni2 O9 H9A 108(10) . .
S1 O5 Dy1 143.3(5) . .
C9 O4 Dy1 170.9(10) . 7_666
C9 O4 Dy1 83.9(8) . .
Dy1 O4 Dy1 104.6(3) 7_666 .
C3 C2 C8 121.1(10) . .
C3 C2 C1 116.7(10) . .
C8 C2 C1 122.0(10) . .
C8 C7 C6 117.9(11) . .
C8 C7 H7 121.0 . .
C6 C7 H7 121.0 . .
N1 C5 N2 113.1(11) . .
N1 C5 H5 123.4 . .
N2 C5 H5 123.4 . .
C7 C8 C2 121.0(11) . .
C7 C8 C9 118.8(10) . .
C2 C8 C9 119.9(10) . .
O3 C9 O4 120.0(12) . .
O3 C9 C8 118.6(10) . .
O4 C9 C8 121.2(11) . .
C2 C3 C4 116.8(10) . .
C2 C3 H3 121.6 . .
C4 C3 H3 121.6 . .
O4 Dy1 O13' 72.1(7) 7_666 .
O4 Dy1 O5 78.1(4) 7_666 .
O13' Dy1 O5 137.5(6) . .
O4 Dy1 O7 80.6(3) 7_666 7_666
O13' Dy1 O7 70.9(6) . 7_666
O5 Dy1 O7 133.1(3) . 7_666
O4 Dy1 O3 124.2(3) 7_666 .
O13' Dy1 O3 145.4(6) . .
O5 Dy1 O3 76.9(4) . .
O7 Dy1 O3 81.5(3) 7_666 .
O4 Dy1 O13 85.5(6) 7_666 .
O13' Dy1 O13 17.2(7) . .
O5 Dy1 O13 135.3(6) . .
O7 Dy1 O13 83.3(5) 7_666 .
O3 Dy1 O13 143.3(6) . .
O4 Dy1 O12 145.8(3) 7_666 .
O13' Dy1 O12 77.6(7) . .
O5 Dy1 O12 136.0(3) . .
O7 Dy1 O12 74.8(3) 7_666 .
O3 Dy1 O12 75.3(4) . .
O13 Dy1 O12 68.5(6) . .
O4 Dy1 O2 136.4(3) 7_666 4_645
O13' Dy1 O2 109.4(7) . 4_645
O5 Dy1 O2 73.2(3) . 4_645
O7 Dy1 O2 142.5(3) 7_666 4_645
O3 Dy1 O2 80.2(3) . 4_645
O13 Dy1 O2 92.3(5) . 4_645
O12 Dy1 O2 68.9(3) . 4_645
O4 Dy1 O1 88.7(3) 7_666 4_645
O13' Dy1 O1 78.4(6) . 4_645
O5 Dy1 O1 71.1(3) . 4_645
O7 Dy1 O1 149.3(4) 7_666 4_645
O3 Dy1 O1 127.4(3) . 4_645
O13 Dy1 O1 67.2(5) . 4_645
O12 Dy1 O1 100.4(3) . 4_645
O2 Dy1 O1 51.2(3) 4_645 4_645
O4 Dy1 O4 75.4(3) 7_666 .
O13' Dy1 O4 128.8(7) . .
O5 Dy1 O4 68.8(3) . .
O7 Dy1 O4 65.5(3) 7_666 .
O3 Dy1 O4 49.2(3) . .
O13 Dy1 O4 145.4(4) . .
O12 Dy1 O4 114.0(3) . .
O2 Dy1 O4 121.4(3) 4_645 .
O1 Dy1 O4 139.1(3) 4_645 .
O4 Dy1 C1 113.0(3) 7_666 4_645
O13' Dy1 C1 94.3(7) . 4_645
O5 Dy1 C1 70.1(3) . 4_645
O7 Dy1 C1 156.4(3) 7_666 4_645
O3 Dy1 C1 104.0(3) . 4_645
O13 Dy1 C1 78.9(5) . 4_645
O12 Dy1 C1 84.3(3) . 4_645
O2 Dy1 C1 25.5(3) 4_645 4_645
O1 Dy1 C1 25.7(3) 4_645 4_645
O4 Dy1 C1 135.0(3) . 4_645
O4 Dy1 H13A 90.4(14) 7_666 .
O13' Dy1 H13A 19.9(12) . .
O5 Dy1 H13A 154.7(11) . .
O7 Dy1 H13A 65.3(12) 7_666 .
O3 Dy1 H13A 127.5(12) . .
O13 Dy1 H13A 19.7(9) . .
O12 Dy1 H13A 57.9(13) . .
O2 Dy1 H13A 101.8(14) 4_645 .
O1 Dy1 H13A 86.3(11) 4_645 .
O4 Dy1 H13A 130.4(12) . .
C1 Dy1 H13A 94.4(13) 4_645 .
C5 N1 C6 104.8(9) . .
C5 N1 Ni2 120.6(8) . .
C6 N1 Ni2 132.2(8) . .
C5 N2 C4 107.4(10) . .
C5 N2 H2 126.3 . .
C4 N2 H2 126.3 . .
O10 Ni2 O10 173.9(6) 2_756 .
O10 Ni2 O11 87.0(3) 2_756 .
O10 Ni2 O11 87.0(3) . .
O10 Ni2 O9 93.0(3) 2_756 .
O10 Ni2 O9 93.0(3) . .
O11 Ni2 O9 180.000(9) . .
O10 Ni2 N1 87.0(3) 2_756 .
O10 Ni2 N1 92.9(3) . .
O11 Ni2 N1 89.6(3) . .
O9 Ni2 N1 90.4(3) . .
O10 Ni2 N1 92.9(3) 2_756 2_756
O10 Ni2 N1 87.0(3) . 2_756
O11 Ni2 N1 89.6(3) . 2_756
O9 Ni2 N1 90.4(3) . 2_756
N1 Ni2 N1 179.2(6) . 2_756
C1 O1 Dy1 90.9(8) . 4_655
C1 O2 Dy1 98.0(7) . 4_655
C9 O3 Dy1 106.7(8) . .
Ni2 O10 H10A 119.8 . .
Ni2 O10 H10B 120.2 . .
H10A O10 H10B 120.0 . .

loop_
_geom_bond_atom_site_label_1
_geom_bond_atom_site_label_2
_geom_bond_distance
_geom_bond_site_symmetry_2
O7 S1 1.472(8) .
O7 Dy1 2.336(8) 7_666
O13' Dy1 2.33(2) .
O13' H13A 0.85(2) .
O13' H13B 0.72(11) .
O13 Dy1 2.42(2) .
O13 H13A 0.84(2) .
O13 H13B 0.94(11) .
C1 O1 1.251(14) .
C1 O2 1.254(15) .
C1 C2 1.501(15) .
C1 Dy1 2.883(12) 4_655
S1 O6 1.452(9) .
S1 O8 1.460(8) .
S1 O5 1.464(10) .
C4 N2 1.369(14) .
C4 C3 1.393(14) .
C4 C6 1.393(16) .
O12 Dy1 2.426(9) .
O12 H12A 0.8498 .
O12 H12B 0.8499 .
O11 Ni2 2.067(16) .
O11 H11A 0.84(3) .
C6 N1 1.394(14) .
C6 C7 1.396(16) .
O9 Ni2 2.073(17) .
O9 H9A 0.85(3) .
O5 Dy1 2.335(9) .
O4 C9 1.278(13) .
O4 Dy1 2.283(9) 7_666
O4 Dy1 2.844(10) .
C2 C3 1.390(16) .
C2 C8 1.420(15) .
C7 C8 1.387(14) .
C7 H7 0.9300 .
C5 N1 1.321(15) .
C5 N2 1.334(15) .
C5 H5 0.9300 .
C8 C9 1.466(16) .
C9 O3 1.274(15) .
C3 H3 0.9300 .
Dy1 O4 2.283(9) 7_666
Dy1 O7 2.336(8) 7_666
Dy1 O3 2.365(9) .
Dy1 O2 2.428(8) 4_645
Dy1 O1 2.578(9) 4_645
Dy1 C1 2.883(12) 4_645
Dy1 H13A 2.50(12) .
N1 Ni2 2.082(9) .
N2 H2 0.8600 .
Ni2 O10 2.042(8) 2_756
Ni2 O10 2.042(8) .
Ni2 N1 2.082(9) 2_756
O1 Dy1 2.578(9) 4_655
O2 Dy1 2.428(8) 4_655
O10 H10A 0.8499 .
O10 H10B 0.8499 .

loop_
_geom_torsion_atom_site_label_1
_geom_torsion_atom_site_label_2
_geom_torsion_atom_site_label_3
_geom_torsion_atom_site_label_4
_geom_torsion
_geom_torsion_site_symmetry_1
_geom_torsion_site_symmetry_4
Dy1 O7 S1 O6 -77.9(11) 7_666 .
Dy1 O7 S1 O8 162.1(9) 7_666 .
Dy1 O7 S1 O5 42.3(12) 7_666 .
N2 C4 C6 N1 1.9(14) . .
C3 C4 C6 N1 -177.6(11) . .
N2 C4 C6 C7 -177.1(11) . .
C3 C4 C6 C7 3.4(19) . .
O6 S1 O5 Dy1 120.3(11) . .
O8 S1 O5 Dy1 -120.0(11) . .
O7 S1 O5 Dy1 -0.3(14) . .
O1 C1 C2 C3 68.1(17) . .
O2 C1 C2 C3 -107.8(14) . .
Dy1 C1 C2 C3 -73(8) 4_655 .
O1 C1 C2 C8 -117.3(14) . .
O2 C1 C2 C8 66.9(17) . .
Dy1 C1 C2 C8 101(8) 4_655 .
C4 C6 C7 C8 -0.8(18) . .
N1 C6 C7 C8 -179.5(12) . .
C6 C7 C8 C2 -2.3(18) . .
C6 C7 C8 C9 171.9(11) . .
C3 C2 C8 C7 3.0(18) . .
C1 C2 C8 C7 -171.4(11) . .
C3 C2 C8 C9 -171.1(12) . .
C1 C2 C8 C9 14.5(18) . .
Dy1 O4 C9 O3 -154(4) 7_666 .
Dy1 O4 C9 O3 5.2(12) . .
Dy1 O4 C9 C8 31(6) 7_666 .
Dy1 O4 C9 C8 -169.8(12) . .
C7 C8 C9 O3 -146.2(12) . .
C2 C8 C9 O3 28.0(18) . .
C7 C8 C9 O4 28.8(18) . .
C2 C8 C9 O4 -157.0(11) . .
C8 C2 C3 C4 -0.5(18) . .
C1 C2 C3 C4 174.2(11) . .
N2 C4 C3 C2 178.0(13) . .
C6 C4 C3 C2 -2.6(18) . .
S1 O5 Dy1 O4 27.7(11) . 7_666
S1 O5 Dy1 O13' 73.8(16) . .
S1 O5 Dy1 O7 -37.1(14) . 7_666
S1 O5 Dy1 O3 -102.0(12) . .
S1 O5 Dy1 O13 98.7(13) . .
S1 O5 Dy1 O12 -154.1(10) . .
S1 O5 Dy1 O2 174.4(13) . 4_645
S1 O5 Dy1 O1 120.5(13) . 4_645
S1 O5 Dy1 O4 -51.0(11) . .
S1 O5 Dy1 C1 147.7(13) . 4_645
C9 O4 Dy1 O4 -176.7(9) . 7_666
Dy1 O4 Dy1 O4 0.0 7_666 7_666
C9 O4 Dy1 O13' 131.4(10) . .
Dy1 O4 Dy1 O13' -51.9(8) 7_666 .
C9 O4 Dy1 O5 -94.0(8) . .
Dy1 O4 Dy1 O5 82.7(4) 7_666 .
C9 O4 Dy1 O7 97.1(7) . 7_666
Dy1 O4 Dy1 O7 -86.2(4) 7_666 7_666
C9 O4 Dy1 O3 -3.2(7) . .
Dy1 O4 Dy1 O3 173.5(5) 7_666 .
C9 O4 Dy1 O13 124.7(12) . .
Dy1 O4 Dy1 O13 -58.6(11) 7_666 .
C9 O4 Dy1 O12 38.2(8) . .
Dy1 O4 Dy1 O12 -145.1(3) 7_666 .
C9 O4 Dy1 O2 -40.9(8) . 4_645
Dy1 O4 Dy1 O2 135.8(3) 7_666 4_645
C9 O4 Dy1 O1 -106.4(7) . 4_645
Dy1 O4 Dy1 O1 70.4(5) 7_666 4_645
C9 O4 Dy1 C1 -68.7(8) . 4_645
Dy1 O4 Dy1 C1 108.0(4) 7_666 4_645
N2 C5 N1 C6 1.3(15) . .
N2 C5 N1 Ni2 -163.0(8) . .
C4 C6 N1 C5 -2.0(14) . .
C7 C6 N1 C5 176.9(13) . .
C4 C6 N1 Ni2 159.8(9) . .
C7 C6 N1 Ni2 -21(2) . .
N1 C5 N2 C4 -0.1(16) . .
C3 C4 N2 C5 178.4(13) . .
C6 C4 N2 C5 -1.1(14) . .
C5 N1 Ni2 O10 -39.4(10) . 2_756
C6 N1 Ni2 O10 161.2(12) . 2_756
C5 N1 Ni2 O10 134.5(10) . .
C6 N1 Ni2 O10 -24.9(12) . .
C5 N1 Ni2 O11 47.5(10) . .
C6 N1 Ni2 O11 -111.9(11) . .
C5 N1 Ni2 O9 -132.5(10) . .
C6 N1 Ni2 O9 68.1(11) . .
C5 N1 Ni2 N1 47.5(11) . 2_756
C6 N1 Ni2 N1 -111.9(10) . 2_756
O2 C1 O1 Dy1 0.0(13) . 4_655
C2 C1 O1 Dy1 -175.8(10) . 4_655
O1 C1 O2 Dy1 0.0(14) . 4_655
C2 C1 O2 Dy1 175.9(9) . 4_655
O4 C9 O3 Dy1 -6.5(15) . .
C8 C9 O3 Dy1 168.6(9) . .
O4 Dy1 O3 C9 10.9(10) 7_666 .
O13' Dy1 O3 C9 -98.5(15) . .
O5 Dy1 O3 C9 76.5(9) . .
O7 Dy1 O3 C9 -61.6(9) 7_666 .
O13 Dy1 O3 C9 -128.0(10) . .
O12 Dy1 O3 C9 -138.0(9) . .
O2 Dy1 O3 C9 151.3(9) 4_645 .
O1 Dy1 O3 C9 129.9(8) 4_645 .
O4 Dy1 O3 C9 3.3(8) . .
C1 Dy1 O3 C9 141.8(8) 4_645 .
